data_4333832
loop_
_publ_author_name
'Li-Li Liang'
'Xin-Long Ni'
'Yi Zhao'
'Kai Chen'
'Xin Xiao'
'Yun-Qian Zhang'
'Carl Redshaw'
'Qian-Jiang Zhu'
'Sai-Feng Xue'
'Zhu Tao'

_publ_section_title
;
 Construction of Cucurbit[7]uril Based Tubular Nanochannels Incorporating
 Associated [CdCl4]2- and Lanthanide Ions
;
_journal_name_full 'Inorganic Chemistry'
_journal_page_first 1909
_journal_page_last 1915
_journal_paper_doi 10.1021/ic302145j
_journal_volume 52
_journal_year 2013
_chemical_formula_moiety 'C84 H132 N56 O52 La2, 3(Cd Cl4), 6Cl, 50(H2 O)'
_chemical_formula_sum 'C84 H232 Cd3 Cl18 La4 N56 O102'
_chemical_formula_weight 5190.20
_chemical_name_systematic
;
 ?
;
_space_group_IT_number 14
_symmetry_cell_setting monoclinic
_symmetry_space_group_name_Hall '-P 2ybc'
_symmetry_space_group_name_H-M 'P 1 21/c 1'
_atom_sites_solution_hydrogens geom
_atom_sites_solution_primary direct
_atom_sites_solution_secondary difmap
_audit_creation_method SHELXL-97
_cell_angle_alpha 90.00
_cell_angle_beta 98.635(2)
_cell_angle_gamma 90.00
_cell_formula_units_Z 2
_cell_length_a 16.9080(13)
_cell_length_b 27.771(2)
_cell_length_c 20.9455(16)
_cell_measurement_temperature 223(2)
_cell_volume 9723.5(13)
_computing_cell_refinement 'SAINT (Bruker, 2005)'
_computing_data_collection 'APEX2 (Bruker, 2005)'
_computing_data_reduction SAINT
_computing_molecular_graphics 'Ortep-3 for Windows (Farrugia, 1997)'
_computing_publication_material 'WinGX (Farrugia, 1999)'
_computing_structure_refinement 'SHELXL97 (Sheldrick, 2008)'
_computing_structure_solution 'SHELXS97 (Sheldrick, 2008)'
_diffrn_ambient_temperature 223(2)
_diffrn_measured_fraction_theta_full 0.995
_diffrn_measured_fraction_theta_max 0.995
_diffrn_measurement_device_type 'Bruker CCD Area Detector'
_diffrn_measurement_method '\f and \w scan'
_diffrn_radiation_monochromator graphite
_diffrn_radiation_source 'fine-focus sealed tube'
_diffrn_radiation_type MoK\a
_diffrn_radiation_wavelength 0.71073
_diffrn_reflns_av_R_equivalents 0.1198
_diffrn_reflns_av_sigmaI/netI 0.1035
_diffrn_reflns_limit_h_max 20
_diffrn_reflns_limit_h_min -20
_diffrn_reflns_limit_k_max 33
_diffrn_reflns_limit_k_min -31
_diffrn_reflns_limit_l_max 24
_diffrn_reflns_limit_l_min -24
_diffrn_reflns_number 81428
_diffrn_reflns_theta_full 25.05
_diffrn_reflns_theta_max 25.05
_diffrn_reflns_theta_min 1.22
_exptl_absorpt_coefficient_mu 1.540
_exptl_absorpt_correction_T_max 0.8249
_exptl_absorpt_correction_T_min 0.7585
_exptl_absorpt_correction_type multi-scan
_exptl_absorpt_process_details 'SADABS (Bruker, 2008)'
_exptl_crystal_colour colorless
_exptl_crystal_density_diffrn 1.773
_exptl_crystal_description prism
_exptl_crystal_F_000 5244
_exptl_crystal_size_max 0.19
_exptl_crystal_size_mid 0.15
_exptl_crystal_size_min 0.13
_platon_squeeze_details
;
;
_refine_diff_density_max 3.730
_refine_diff_density_min -1.403
_refine_diff_density_rms 0.193
_refine_ls_extinction_method none
_refine_ls_goodness_of_fit_ref 1.010
_refine_ls_hydrogen_treatment constr
_refine_ls_matrix_type full
_refine_ls_number_parameters 1028
_refine_ls_number_reflns 17141
_refine_ls_number_restraints 0
_refine_ls_restrained_S_all 1.010
_refine_ls_R_factor_all 0.0989
_refine_ls_R_factor_gt 0.0734
_refine_ls_shift/su_max 0.002
_refine_ls_shift/su_mean 0.000
_refine_ls_structure_factor_coef Fsqd
_refine_ls_weighting_details 'calc w=1/[\s^2^(Fo^2^)+(0.1284P)^2^+0.0000P] where P=(Fo^2^+2Fc^2^)/3'
_refine_ls_weighting_scheme calc
_refine_ls_wR_factor_gt 0.2121
_refine_ls_wR_factor_ref 0.2272
_reflns_number_gt 11148
_reflns_number_total 17141
_reflns_threshold_expression >2sigma(I)
_cod_data_source_file ic302145j_si_001_02.cif
_cod_data_source_block p01
_cod_original_cell_volume 9723.4(13)
_cod_original_sg_symbol_H-M 'P 21/c'
_cod_database_code 4333832

loop_
_symmetry_equiv_pos_as_xyz
'x, y, z'
'-x, y+1/2, -z+1/2'
'-x, -y, -z'
'x, -y-1/2, z-1/2'

loop_
_atom_site_label
_atom_site_type_symbol
_atom_site_fract_x
_atom_site_fract_y
_atom_site_fract_z
_atom_site_U_iso_or_equiv
_atom_site_adp_type
_atom_site_occupancy
_atom_site_symmetry_multiplicity
_atom_site_calc_flag
_atom_site_refinement_flags
_atom_site_disorder_assembly
_atom_site_disorder_group
Cd1 Cd 0.29614(4) 0.42217(3) 0.56320(4) 0.0512(2) Uani 1 1 d . . .
Cd2 Cd 0.26587(8) 0.09615(5) 0.48499(9) 0.0571(5) Uani 0.50 1 d P . .
Cl1 Cl 0.17951(14) 0.47361(9) 0.56475(14) 0.0587(7) Uani 1 1 d . . .
Cl2 Cl 0.27043(14) 0.37360(10) 0.46439(13) 0.0577(7) Uani 1 1 d . . .
Cl3 Cl 0.31790(14) 0.37161(10) 0.65942(13) 0.0574(7) Uani 1 1 d . . .
Cl4 Cl 0.42103(15) 0.46532(9) 0.55596(18) 0.0727(9) Uani 1 1 d . . .
Cl5 Cl 0.2480(4) 0.0668(2) 0.6004(3) 0.0765(18) Uani 0.50 1 d P . .
Cl6 Cl 0.2649(2) 0.18238(12) 0.5078(2) 0.0327(9) Uani 0.50 1 d P . .
Cl7 Cl 0.3894(2) 0.05379(13) 0.4774(2) 0.0391(11) Uani 0.50 1 d P . .
Cl8 Cl 0.1463(3) 0.06031(17) 0.4293(3) 0.0689(17) Uani 0.50 1 d P . .
Cl9 Cl 0.30482(17) 0.23388(16) 0.31215(14) 0.0483(14) Uani 0.663(8) 1 d P A 1
Cl10 Cl 0.9414(6) 0.0093(3) 0.7417(5) 0.139(4) Uani 0.50 1 d P . .
Cl11 Cl 0.0450(6) 0.4509(2) 0.3512(4) 0.111(3) Uani 0.50 1 d P . .
Cl12 Cl 0.4879(8) 0.4490(4) 0.7147(6) 0.169(5) Uani 0.50 1 d P . .
Cl13 Cl 0.2402(6) 0.3340(5) 0.2812(5) 0.162(5) Uani 0.50 1 d P B 2
Cl14 Cl 0.4158(14) 0.4107(7) 0.3046(9) 0.237(14) Uani 0.337(8) 1 d P A 2
La1 La 0.57172(3) 0.285207(17) 0.72507(2) 0.02847(16) Uani 1 1 d . . .
La2 La 1.02314(3) 0.282274(16) 0.38776(2) 0.02704(15) Uani 1 1 d . . .
C1 C 0.5412(4) 0.3601(3) 0.5798(4) 0.0255(17) Uani 1 1 d . . .
C2 C 0.5565(4) 0.4043(3) 0.4878(3) 0.0237(16) Uani 1 1 d . . .
H2 H 0.5370 0.4377 0.4804 0.028 Uiso 1 1 calc R . .
C3 C 0.4894(4) 0.3668(3) 0.4704(4) 0.0265(17) Uani 1 1 d . . .
H3 H 0.4378 0.3821 0.4530 0.032 Uiso 1 1 calc R . .
C4 C 0.5894(5) 0.3525(3) 0.4082(4) 0.0286(17) Uani 1 1 d . . .
C5 C 0.4310(4) 0.3053(3) 0.5409(3) 0.0251(16) Uani 1 1 d . . .
H5A H 0.3794 0.3122 0.5144 0.030 Uiso 1 1 calc R . .
H5B H 0.4226 0.3053 0.5862 0.030 Uiso 1 1 calc R . .
C6 C 0.4724(5) 0.3004(3) 0.3847(3) 0.0272(17) Uani 1 1 d . . .
H6A H 0.4887 0.2994 0.3418 0.033 Uiso 1 1 calc R . .
H6B H 0.4159 0.3098 0.3791 0.033 Uiso 1 1 calc R . .
C7 C 0.4962(4) 0.2283(3) 0.5662(4) 0.0264(17) Uani 1 1 d . . .
C8 C 0.4340(5) 0.2360(3) 0.4615(4) 0.0295(18) Uani 1 1 d . . .
H8 H 0.3757 0.2379 0.4468 0.035 Uiso 1 1 calc R . .
C9 C 0.4633(4) 0.1835(3) 0.4729(3) 0.0268(17) Uani 1 1 d . . .
H9 H 0.4182 0.1604 0.4669 0.032 Uiso 1 1 calc R . .
C10 C 0.5201(4) 0.2171(3) 0.3902(3) 0.0250(17) Uani 1 1 d . . .
C11 C 0.5220(5) 0.1402(3) 0.5759(4) 0.0328(19) Uani 1 1 d . . .
H11A H 0.5222 0.1474 0.6217 0.039 Uiso 1 1 calc R . .
H11B H 0.4798 0.1164 0.5630 0.039 Uiso 1 1 calc R . .
C12 C 0.5451(5) 0.1299(3) 0.4096(4) 0.040(2) Uani 1 1 d . . .
H12A H 0.5026 0.1058 0.4094 0.048 Uiso 1 1 calc R . .
H12B H 0.5598 0.1310 0.3661 0.048 Uiso 1 1 calc R . .
C13 C 0.6575(5) 0.1153(3) 0.6158(4) 0.038(2) Uani 1 1 d . . .
C14 C 0.6073(5) 0.0886(3) 0.5145(4) 0.0324(19) Uani 1 1 d . . .
H14 H 0.5657 0.0633 0.5077 0.039 Uiso 1 1 calc R . .
C15 C 0.6890(4) 0.0674(3) 0.5336(4) 0.0300(18) Uani 1 1 d . . .
H15 H 0.6869 0.0318 0.5336 0.036 Uiso 1 1 calc R . .
C16 C 0.6867(5) 0.1105(3) 0.4381(4) 0.036(2) Uani 1 1 d . . .
C17 C 0.7818(5) 0.0670(3) 0.6401(4) 0.037(2) Uani 1 1 d . . .
H17A H 0.7842 0.0321 0.6344 0.045 Uiso 1 1 calc R . .
H17B H 0.7739 0.0732 0.6848 0.045 Uiso 1 1 calc R . .
C18 C 0.8104(5) 0.0654(3) 0.4744(4) 0.042(2) Uani 1 1 d . . .
H18A H 0.8097 0.0305 0.4807 0.050 Uiso 1 1 calc R . .
H18B H 0.8183 0.0714 0.4297 0.050 Uiso 1 1 calc R . .
C19 C 0.9039(5) 0.1127(3) 0.6767(4) 0.036(2) Uani 1 1 d . . .
C20 C 0.9028(5) 0.0681(3) 0.5841(4) 0.0342(19) Uani 1 1 d . . .
H20 H 0.9043 0.0325 0.5861 0.041 Uiso 1 1 calc R . .
C21 C 0.9843(5) 0.0892(3) 0.6008(3) 0.0308(18) Uani 1 1 d . . .
H21 H 1.0260 0.0639 0.6075 0.037 Uiso 1 1 calc R . .
C22 C 0.9315(5) 0.1154(3) 0.4972(4) 0.0334(19) Uani 1 1 d . . .
C23 C 1.0472(5) 0.1321(3) 0.7041(4) 0.0321(19) Uani 1 1 d . . .
H23A H 1.0324 0.1335 0.7475 0.039 Uiso 1 1 calc R . .
H23B H 1.0901 0.1082 0.7050 0.039 Uiso 1 1 calc R . .
C24 C 1.0696(5) 0.1411(3) 0.5378(4) 0.0337(19) Uani 1 1 d . . .
H24A H 1.0678 0.1488 0.4919 0.040 Uiso 1 1 calc R . .
H24B H 1.1121 0.1173 0.5494 0.040 Uiso 1 1 calc R . .
C25 C 1.0726(5) 0.2179(3) 0.7253(4) 0.0280(18) Uani 1 1 d . . .
C26 C 1.1306(4) 0.1836(3) 0.6400(3) 0.0268(17) Uani 1 1 d . . .
H26 H 1.1756 0.1604 0.6458 0.032 Uiso 1 1 calc R . .
C27 C 1.1590(4) 0.2361(3) 0.6518(3) 0.0230(16) Uani 1 1 d . . .
H27 H 1.2177 0.2380 0.6651 0.028 Uiso 1 1 calc R . .
C28 C 1.0959(5) 0.2269(3) 0.5462(4) 0.0277(18) Uani 1 1 d . . .
C29 C 1.1234(5) 0.3018(3) 0.7275(4) 0.0287(17) Uani 1 1 d . . .
H29A H 1.1796 0.3117 0.7320 0.034 Uiso 1 1 calc R . .
H29B H 1.1076 0.3019 0.7706 0.034 Uiso 1 1 calc R . .
C30 C 1.1639(4) 0.3055(3) 0.5715(4) 0.0288(17) Uani 1 1 d . . .
H30A H 1.2154 0.3121 0.5985 0.035 Uiso 1 1 calc R . .
H30B H 1.1730 0.3045 0.5264 0.035 Uiso 1 1 calc R . .
C31 C 1.0033(4) 0.3528(3) 0.7016(4) 0.0276(17) Uani 1 1 d . . .
C32 C 1.1043(4) 0.3667(2) 0.6397(3) 0.0213(15) Uani 1 1 d . . .
H32 H 1.1555 0.3820 0.6579 0.026 Uiso 1 1 calc R . .
C33 C 1.0390(4) 0.4040(3) 0.6224(3) 0.0254(17) Uani 1 1 d . . .
H33 H 1.0594 0.4372 0.6303 0.030 Uiso 1 1 calc R . .
C34 C 1.0537(4) 0.3596(2) 0.5304(4) 0.0232(16) Uani 1 1 d . . .
C35 C 0.9171(4) 0.4241(3) 0.6770(3) 0.0243(16) Uani 1 1 d . . .
H35A H 0.9012 0.4156 0.7186 0.029 Uiso 1 1 calc R . .
H35B H 0.9376 0.4572 0.6801 0.029 Uiso 1 1 calc R . .
C36 C 0.9612(5) 0.4274(3) 0.5131(4) 0.0294(18) Uani 1 1 d . . .
H36A H 0.9683 0.4219 0.4681 0.035 Uiso 1 1 calc R . .
H36B H 0.9787 0.4604 0.5245 0.035 Uiso 1 1 calc R . .
C37 C 0.7732(4) 0.4124(3) 0.6441(4) 0.0311(19) Uani 1 1 d . . .
C38 C 0.8417(4) 0.4486(3) 0.5670(4) 0.0287(17) Uani 1 1 d . . .
H38 H 0.8629 0.4818 0.5736 0.034 Uiso 1 1 calc R . .
C39 C 0.7520(4) 0.4480(3) 0.5417(3) 0.0257(17) Uani 1 1 d . . .
H39 H 0.7305 0.4808 0.5322 0.031 Uiso 1 1 calc R . .
C40 C 0.8208(4) 0.4093(3) 0.4682(4) 0.0273(17) Uani 1 1 d . . .
C41 C 0.6336(4) 0.4283(3) 0.5975(4) 0.0282(18) Uani 1 1 d . . .
H41A H 0.6148 0.4610 0.5863 0.034 Uiso 1 1 calc R . .
H41B H 0.6262 0.4222 0.6423 0.034 Uiso 1 1 calc R . .
C42 C 0.6773(5) 0.4219(3) 0.4342(4) 0.0289(18) Uani 1 1 d . . .
H42A H 0.6579 0.4552 0.4318 0.035 Uiso 1 1 calc R . .
H42B H 0.6930 0.4138 0.3923 0.035 Uiso 1 1 calc R . .
N1 N 0.5848(4) 0.3946(2) 0.5559(3) 0.0300(15) Uani 1 1 d . . .
N2 N 0.4859(4) 0.3424(2) 0.5317(3) 0.0265(14) Uani 1 1 d . . .
N3 N 0.6138(4) 0.3909(2) 0.4456(3) 0.0268(14) Uani 1 1 d . . .
N4 N 0.5189(4) 0.3366(2) 0.4228(3) 0.0294(15) Uani 1 1 d . . .
N5 N 0.4576(4) 0.2584(2) 0.5246(3) 0.0288(15) Uani 1 1 d . . .
N6 N 0.5028(4) 0.1841(2) 0.5386(3) 0.0283(15) Uani 1 1 d . . .
N7 N 0.4802(4) 0.2525(2) 0.4125(3) 0.0260(14) Uani 1 1 d . . .
N8 N 0.5143(4) 0.1772(2) 0.4252(3) 0.0321(15) Uani 1 1 d . . .
N9 N 0.5970(4) 0.1195(2) 0.5681(3) 0.0316(15) Uani 1 1 d . . .
N10 N 0.7140(4) 0.0857(2) 0.5973(3) 0.0367(17) Uani 1 1 d . . .
N11 N 0.6130(4) 0.1152(2) 0.4543(3) 0.0352(16) Uani 1 1 d . . .
N12 N 0.7335(4) 0.0851(3) 0.4841(3) 0.0363(17) Uani 1 1 d . . .
N13 N 0.8576(4) 0.0877(2) 0.6301(3) 0.0346(16) Uani 1 1 d . . .
N14 N 0.9796(4) 0.1159(2) 0.6602(3) 0.0359(16) Uani 1 1 d . . .
N15 N 0.8767(4) 0.0856(3) 0.5172(3) 0.0367(17) Uani 1 1 d . . .
N16 N 0.9942(4) 0.1201(2) 0.5472(3) 0.0362(17) Uani 1 1 d . . .
N17 N 1.0776(4) 0.1778(2) 0.6893(3) 0.0278(14) Uani 1 1 d . . .
N18 N 1.1161(4) 0.2536(2) 0.7019(3) 0.0269(14) Uani 1 1 d . . .
N19 N 1.0894(4) 0.1843(2) 0.5753(3) 0.0260(14) Uani 1 1 d . . .
N20 N 1.1345(3) 0.2584(2) 0.5892(3) 0.0211(13) Uani 1 1 d . . .
N21 N 1.0743(4) 0.3369(2) 0.6867(3) 0.0297(15) Uani 1 1 d . . .
N22 N 0.9812(3) 0.3916(2) 0.6639(3) 0.0265(14) Uani 1 1 d . . .
N23 N 1.1100(3) 0.3436(2) 0.5792(3) 0.0240(13) Uani 1 1 d . . .
N24 N 1.0109(4) 0.3950(2) 0.5530(3) 0.0266(14) Uani 1 1 d . . .
N25 N 0.8470(4) 0.4221(2) 0.6272(3) 0.0276(14) Uani 1 1 d . . .
N26 N 0.7177(4) 0.4254(2) 0.5930(3) 0.0272(14) Uani 1 1 d . . .
N27 N 0.8766(4) 0.4232(2) 0.5182(3) 0.0277(14) Uani 1 1 d . . .
N28 N 0.7469(4) 0.4186(2) 0.4836(3) 0.0277(14) Uani 1 1 d . . .
O1 O 0.5498(3) 0.34626(19) 0.6358(3) 0.0340(13) Uani 1 1 d . . .
O2 O 0.5238(3) 0.23739(19) 0.6232(3) 0.0334(13) Uani 1 1 d . . .
O3 O 0.6649(4) 0.1349(2) 0.6701(3) 0.0476(16) Uani 1 1 d . . .
O4 O 0.8833(4) 0.1307(2) 0.7250(3) 0.0485(16) Uani 1 1 d . . .
O5 O 1.0361(3) 0.22151(19) 0.7712(2) 0.0346(13) Uani 1 1 d . . .
O6 O 0.9679(3) 0.3378(2) 0.7438(3) 0.0388(14) Uani 1 1 d . . .
O7 O 0.7616(3) 0.3956(2) 0.6947(3) 0.0415(15) Uani 1 1 d . . .
O8 O 0.6258(3) 0.3355(2) 0.3664(3) 0.0353(13) Uani 1 1 d . . .
O9 O 0.5578(3) 0.22036(19) 0.3438(2) 0.0333(13) Uani 1 1 d . . .
O10 O 0.7079(4) 0.1260(3) 0.3892(3) 0.0561(19) Uani 1 1 d . . .
O11 O 0.9270(4) 0.1331(2) 0.4438(3) 0.0479(16) Uani 1 1 d . . .
O12 O 1.0700(3) 0.23686(19) 0.4897(2) 0.0292(12) Uani 1 1 d . . .
O13 O 1.0462(3) 0.3461(2) 0.4748(2) 0.0371(14) Uani 1 1 d . . .
O14 O 0.8343(3) 0.3910(2) 0.4181(3) 0.0398(14) Uani 1 1 d . . .
O1W O 0.6471(3) 0.3622(2) 0.7625(3) 0.0431(15) Uani 1 1 d . . .
O2W O 1.0086(4) 0.1919(2) 0.3687(3) 0.0430(15) Uani 1 1 d . . .
O3W O 0.9463(3) 0.3592(2) 0.3507(3) 0.0447(15) Uani 1 1 d . . .
O4W O 0.4768(3) 0.3527(2) 0.7514(3) 0.0431(15) Uani 1 1 d . . .
O5W O 1.1229(4) 0.3482(2) 0.3611(3) 0.0450(15) Uani 1 1 d . . .
O6W O 1.1647(4) 0.2486(2) 0.3927(3) 0.0524(18) Uani 1 1 d . . .
O7W O 0.9096(4) 0.2761(3) 0.4532(3) 0.0562(18) Uani 1 1 d . . .
O8W O 0.6850(4) 0.2773(3) 0.6596(3) 0.061(2) Uani 1 1 d . . .
O9W O 0.4301(4) 0.2557(3) 0.7211(3) 0.0544(18) Uani 1 1 d . . .
O10W O 0.7047(4) 0.2661(3) 0.7950(3) 0.067(2) Uani 1 1 d . . .
O11W O 0.8902(4) 0.2625(3) 0.3179(3) 0.065(2) Uani 1 1 d . . .
O12W O 0.5850(4) 0.1953(2) 0.7453(3) 0.0492(16) Uani 1 1 d . . .

loop_
_atom_site_aniso_label
_atom_site_aniso_U_11
_atom_site_aniso_U_22
_atom_site_aniso_U_33
_atom_site_aniso_U_23
_atom_site_aniso_U_13
_atom_site_aniso_U_12
Cd1 0.0368(4) 0.0432(4) 0.0751(6) 0.0100(4) 0.0134(4) 0.0011(3)
Cd2 0.0289(7) 0.0286(7) 0.1106(14) -0.0179(8) -0.0003(8) 0.0013(5)
Cl1 0.0421(13) 0.0494(14) 0.089(2) 0.0252(13) 0.0257(13) 0.0092(11)
Cl2 0.0400(13) 0.0730(17) 0.0560(16) 0.0062(13) -0.0057(11) -0.0016(12)
Cl3 0.0372(13) 0.0670(16) 0.0617(17) 0.0060(13) -0.0131(11) -0.0004(11)
Cl4 0.0435(14) 0.0408(13) 0.143(3) -0.0052(16) 0.0428(16) 0.0009(11)
Cl5 0.090(4) 0.060(3) 0.069(4) 0.014(3) -0.020(3) 0.025(3)
Cl6 0.0247(19) 0.0195(18) 0.057(3) 0.0121(17) 0.0178(18) 0.0007(15)
Cl7 0.0187(19) 0.0204(18) 0.080(3) -0.0111(19) 0.0121(19) -0.0108(15)
Cl8 0.066(3) 0.037(3) 0.095(4) -0.035(3) -0.016(3) -0.008(2)
Cl9 0.0187(17) 0.109(3) 0.0172(18) -0.0160(17) 0.0014(12) -0.0267(17)
Cl10 0.142(8) 0.092(5) 0.150(8) 0.029(5) -0.085(7) 0.011(5)
Cl11 0.150(7) 0.061(4) 0.121(7) -0.009(4) 0.017(6) -0.026(4)
Cl12 0.198(12) 0.137(8) 0.181(12) -0.025(8) 0.058(9) -0.015(8)
Cl13 0.123(8) 0.264(14) 0.104(7) -0.054(8) 0.035(6) -0.040(8)
Cl14 0.35(3) 0.193(17) 0.203(19) 0.180(16) 0.146(19) 0.167(18)
La1 0.0271(3) 0.0427(3) 0.0158(3) 0.00145(19) 0.00376(19) 0.0021(2)
La2 0.0267(3) 0.0387(3) 0.0157(3) -0.00043(19) 0.00314(19) -0.00005(19)
C1 0.026(4) 0.030(4) 0.023(5) 0.005(3) 0.010(3) 0.005(3)
C2 0.024(4) 0.024(4) 0.021(4) 0.001(3) -0.002(3) -0.002(3)
C3 0.028(4) 0.030(4) 0.020(4) -0.004(3) 0.001(3) -0.005(3)
C4 0.029(4) 0.035(4) 0.019(4) 0.000(3) -0.004(3) 0.004(3)
C5 0.026(4) 0.035(4) 0.015(4) -0.005(3) 0.007(3) 0.002(3)
C6 0.029(4) 0.037(4) 0.015(4) 0.000(3) 0.000(3) -0.007(3)
C7 0.021(4) 0.042(5) 0.018(4) 0.004(4) 0.008(3) -0.001(3)
C8 0.031(4) 0.034(4) 0.024(4) -0.003(3) 0.004(3) -0.006(3)
C9 0.030(4) 0.037(4) 0.014(4) 0.001(3) 0.002(3) -0.007(3)
C10 0.032(4) 0.035(4) 0.006(4) 0.000(3) -0.002(3) -0.006(3)
C11 0.039(5) 0.037(5) 0.022(4) 0.005(4) 0.003(4) -0.002(4)
C12 0.050(6) 0.044(5) 0.025(5) -0.003(4) 0.003(4) 0.000(4)
C13 0.048(5) 0.048(5) 0.019(5) 0.010(4) 0.009(4) 0.008(4)
C14 0.039(5) 0.037(5) 0.022(4) 0.001(4) 0.005(4) -0.008(4)
C15 0.030(4) 0.037(4) 0.023(4) 0.003(3) 0.003(3) -0.014(3)
C16 0.035(5) 0.039(5) 0.034(5) -0.001(4) 0.005(4) -0.008(4)
C17 0.033(5) 0.046(5) 0.030(5) 0.011(4) -0.004(4) -0.001(4)
C18 0.045(5) 0.060(6) 0.022(5) -0.014(4) 0.007(4) -0.011(4)
C19 0.043(5) 0.044(5) 0.022(5) 0.008(4) 0.006(4) 0.000(4)
C20 0.038(5) 0.042(5) 0.022(4) 0.001(4) 0.003(4) -0.014(4)
C21 0.041(5) 0.038(4) 0.011(4) 0.003(3) -0.002(3) -0.004(4)
C22 0.037(5) 0.043(5) 0.021(5) 0.001(4) 0.005(4) -0.007(4)
C23 0.037(5) 0.040(5) 0.018(4) 0.008(3) 0.002(3) -0.006(4)
C24 0.044(5) 0.034(4) 0.025(5) -0.004(4) 0.009(4) -0.005(4)
C25 0.031(4) 0.035(4) 0.016(4) 0.006(3) -0.004(3) 0.006(3)
C26 0.024(4) 0.038(4) 0.017(4) 0.004(3) -0.001(3) 0.001(3)
C27 0.023(4) 0.031(4) 0.014(4) -0.004(3) -0.002(3) 0.001(3)
C28 0.034(4) 0.036(4) 0.018(5) -0.009(3) 0.020(4) -0.001(3)
C29 0.035(4) 0.028(4) 0.022(4) 0.006(3) -0.002(3) -0.003(3)
C30 0.026(4) 0.033(4) 0.028(5) 0.010(4) 0.008(3) 0.004(3)
C31 0.023(4) 0.038(4) 0.020(4) -0.003(3) -0.004(3) 0.001(3)
C32 0.018(4) 0.028(4) 0.017(4) -0.001(3) 0.001(3) -0.006(3)
C33 0.029(4) 0.036(4) 0.010(4) -0.001(3) 0.000(3) -0.006(3)
C34 0.022(4) 0.024(4) 0.024(4) -0.001(3) 0.002(3) 0.000(3)
C35 0.021(4) 0.036(4) 0.013(4) -0.002(3) -0.004(3) 0.005(3)
C36 0.038(5) 0.032(4) 0.017(4) 0.007(3) -0.001(3) 0.001(3)
C37 0.024(4) 0.043(5) 0.029(5) -0.010(4) 0.012(4) -0.005(3)
C38 0.028(4) 0.034(4) 0.025(4) 0.003(3) 0.006(3) -0.004(3)
C39 0.027(4) 0.040(4) 0.011(4) -0.002(3) 0.004(3) 0.001(3)
C40 0.027(4) 0.030(4) 0.023(4) -0.001(3) -0.003(3) 0.002(3)
C41 0.021(4) 0.042(5) 0.024(4) -0.006(4) 0.010(3) 0.001(3)
C42 0.038(4) 0.029(4) 0.021(4) 0.004(3) 0.010(3) 0.002(3)
N1 0.025(3) 0.047(4) 0.017(4) -0.002(3) 0.000(3) -0.001(3)
N2 0.034(4) 0.035(4) 0.010(3) 0.002(3) 0.002(3) -0.004(3)
N3 0.028(3) 0.036(4) 0.015(3) -0.006(3) -0.002(3) 0.002(3)
N4 0.033(4) 0.041(4) 0.016(3) -0.004(3) 0.007(3) -0.008(3)
N5 0.042(4) 0.032(4) 0.014(3) 0.001(3) 0.008(3) -0.007(3)
N6 0.041(4) 0.030(4) 0.012(3) 0.002(3) 0.001(3) -0.001(3)
N7 0.030(4) 0.034(4) 0.014(3) 0.002(3) 0.002(3) -0.001(3)
N8 0.046(4) 0.031(4) 0.019(4) -0.004(3) 0.007(3) 0.000(3)
N9 0.032(4) 0.041(4) 0.020(4) 0.002(3) -0.002(3) -0.004(3)
N10 0.045(4) 0.042(4) 0.023(4) 0.001(3) 0.005(3) -0.003(3)
N11 0.038(4) 0.044(4) 0.023(4) 0.004(3) -0.001(3) -0.003(3)
N12 0.031(4) 0.056(4) 0.021(4) 0.010(3) 0.003(3) -0.011(3)
N13 0.034(4) 0.046(4) 0.022(4) 0.002(3) 0.000(3) -0.012(3)
N14 0.040(4) 0.045(4) 0.022(4) -0.002(3) 0.002(3) -0.012(3)
N15 0.027(4) 0.057(5) 0.023(4) 0.005(3) -0.007(3) -0.007(3)
N16 0.041(4) 0.045(4) 0.022(4) -0.002(3) 0.002(3) -0.015(3)
N17 0.038(4) 0.033(4) 0.013(3) -0.002(3) 0.005(3) -0.005(3)
N18 0.024(3) 0.040(4) 0.014(3) 0.003(3) -0.004(3) -0.006(3)
N19 0.034(4) 0.027(3) 0.017(3) 0.000(3) 0.003(3) -0.008(3)
N20 0.026(3) 0.024(3) 0.011(3) 0.002(2) -0.004(2) -0.005(3)
N21 0.027(4) 0.038(4) 0.025(4) 0.004(3) 0.004(3) 0.005(3)
N22 0.020(3) 0.040(4) 0.021(3) 0.004(3) 0.008(3) 0.009(3)
N23 0.026(3) 0.027(3) 0.018(3) 0.000(3) 0.000(3) 0.000(3)
N24 0.026(3) 0.037(4) 0.016(3) 0.005(3) 0.003(3) -0.003(3)
N25 0.022(3) 0.034(4) 0.026(4) -0.003(3) 0.003(3) -0.001(3)
N26 0.023(3) 0.040(4) 0.018(3) 0.001(3) 0.003(3) -0.001(3)
N27 0.022(3) 0.040(4) 0.022(4) 0.000(3) 0.004(3) 0.000(3)
N28 0.027(3) 0.037(4) 0.019(3) -0.002(3) 0.004(3) -0.003(3)
O1 0.042(3) 0.036(3) 0.022(3) 0.001(2) 0.000(2) -0.001(3)
O2 0.042(3) 0.041(3) 0.018(3) 0.000(2) 0.004(2) 0.003(3)
O3 0.058(4) 0.062(4) 0.019(3) -0.011(3) -0.007(3) 0.006(3)
O4 0.046(4) 0.074(4) 0.027(4) -0.005(3) 0.007(3) -0.001(3)
O5 0.048(4) 0.043(3) 0.014(3) 0.005(2) 0.011(3) 0.003(3)
O6 0.033(3) 0.054(4) 0.031(3) 0.016(3) 0.013(3) 0.001(3)
O7 0.033(3) 0.071(4) 0.021(3) 0.007(3) 0.007(3) -0.001(3)
O8 0.037(3) 0.046(3) 0.025(3) -0.013(3) 0.009(3) -0.006(3)
O9 0.038(3) 0.045(3) 0.017(3) 0.005(2) 0.005(2) -0.001(2)
O10 0.044(4) 0.102(6) 0.022(3) 0.011(3) 0.005(3) -0.018(4)
O11 0.050(4) 0.068(4) 0.023(3) 0.011(3) -0.005(3) -0.021(3)
O12 0.039(3) 0.040(3) 0.008(3) 0.004(2) -0.001(2) -0.001(2)
O13 0.053(4) 0.042(3) 0.015(3) -0.005(2) 0.000(3) 0.006(3)
O14 0.027(3) 0.063(4) 0.029(3) -0.009(3) 0.001(3) 0.010(3)
O1W 0.040(3) 0.070(4) 0.020(3) -0.006(3) 0.004(3) -0.011(3)
O2W 0.059(4) 0.049(4) 0.020(3) 0.000(3) 0.005(3) -0.015(3)
O3W 0.041(3) 0.067(4) 0.027(3) 0.001(3) 0.006(3) 0.024(3)
O4W 0.038(3) 0.058(4) 0.032(3) -0.005(3) 0.002(3) 0.006(3)
O5W 0.058(4) 0.045(4) 0.031(3) 0.003(3) 0.007(3) -0.017(3)
O6W 0.039(4) 0.074(5) 0.049(4) 0.024(3) 0.019(3) 0.011(3)
O7W 0.045(4) 0.085(5) 0.042(4) 0.007(4) 0.016(3) 0.002(3)
O8W 0.045(4) 0.097(6) 0.043(4) 0.005(4) 0.017(3) 0.005(4)
O9W 0.038(4) 0.081(5) 0.048(4) -0.015(4) 0.016(3) -0.018(3)
O10W 0.050(4) 0.100(6) 0.050(5) 0.024(4) -0.001(3) 0.025(4)
O11W 0.039(4) 0.102(6) 0.048(5) -0.006(4) -0.014(3) 0.004(4)
O12W 0.069(4) 0.051(4) 0.025(3) 0.005(3) 0.001(3) 0.012(3)

loop_
_atom_type_symbol
_atom_type_description
_atom_type_scat_dispersion_real
_atom_type_scat_dispersion_imag
_atom_type_scat_source
C C 0.0033 0.0016 'International Tables Vol C Tables 4.2.6.8 and 6.1.1.4'
H H 0.0000 0.0000 'International Tables Vol C Tables 4.2.6.8 and 6.1.1.4'
N N 0.0061 0.0033 'International Tables Vol C Tables 4.2.6.8 and 6.1.1.4'
O O 0.0106 0.0060 'International Tables Vol C Tables 4.2.6.8 and 6.1.1.4'
Cd Cd -0.8075 1.2024 'International Tables Vol C Tables 4.2.6.8 and 6.1.1.4'
La La -0.2871 2.4523 'International Tables Vol C Tables 4.2.6.8 and 6.1.1.4'
Cl Cl 0.1484 0.1585 'International Tables Vol C Tables 4.2.6.8 and 6.1.1.4'

loop_
_geom_angle_atom_site_label_1
_geom_angle_atom_site_label_2
_geom_angle_atom_site_label_3
_geom_angle
_geom_angle_site_symmetry_1
_geom_angle_site_symmetry_3
Cl3 Cd1 Cl1 110.38(9) . .
Cl3 Cd1 Cl4 107.93(10) . .
Cl1 Cd1 Cl4 114.83(9) . .
Cl3 Cd1 Cl2 111.48(10) . .
Cl1 Cd1 Cl2 106.98(10) . .
Cl4 Cd1 Cl2 105.16(10) . .
Cl8 Cd2 Cl7 116.08(16) . .
Cl8 Cd2 Cl6 118.22(16) . .
Cl7 Cd2 Cl6 121.32(13) . .
Cl8 Cd2 Cl5 96.6(2) . .
Cl7 Cd2 Cl5 97.44(18) . .
Cl6 Cd2 Cl5 96.93(17) . .
O1 La1 O9W 99.3(2) . .
O1 La1 O8W 72.2(2) . .
O9W La1 O8W 138.4(2) . .
O1 La1 O9 138.26(17) . 4_566
O9W La1 O9 77.62(19) . 4_566
O8W La1 O9 135.7(2) . 4_566
O1 La1 O12W 142.08(18) . .
O9W La1 O12W 75.2(2) . .
O8W La1 O12W 87.1(2) . .
O9 La1 O12W 78.18(18) 4_566 .
O1 La1 O2 74.61(17) . .
O9W La1 O2 67.71(19) . .
O8W La1 O2 70.8(2) . .
O9 La1 O2 136.62(17) 4_566 .
O12W La1 O2 68.60(18) . .
O1 La1 O10W 126.0(2) . .
O9W La1 O10W 134.7(2) . .
O8W La1 O10W 67.6(2) . .
O9 La1 O10W 68.1(2) 4_566 .
O12W La1 O10W 69.5(2) . .
O2 La1 O10W 121.1(2) . .
O1 La1 O1W 70.98(18) . .
O9W La1 O1W 135.3(2) . .
O8W La1 O1W 81.7(2) . .
O9 La1 O1W 82.24(17) 4_566 .
O12W La1 O1W 138.2(2) . .
O2 La1 O1W 141.05(17) . .
O10W La1 O1W 69.0(2) . .
O1 La1 O4W 69.01(18) . .
O9W La1 O4W 68.0(2) . .
O8W La1 O4W 136.5(2) . .
O9 La1 O4W 71.49(18) 4_566 .
O12W La1 O4W 136.2(2) . .
O2 La1 O4W 115.43(18) . .
O10W La1 O4W 123.5(2) . .
O1W La1 O4W 67.89(19) . .
O5 La2 O12 138.85(18) 4_565 .
O5 La2 O7W 135.8(2) 4_565 .
O12 La2 O7W 70.8(2) . .
O5 La2 O13 135.25(18) 4_565 .
O12 La2 O13 75.15(17) . .
O7W La2 O13 72.8(2) . .
O5 La2 O2W 79.93(17) 4_565 .
O12 La2 O2W 69.40(17) . .
O7W La2 O2W 87.4(2) . .
O13 La2 O2W 143.50(17) . .
O5 La2 O11W 68.1(2) 4_565 .
O12 La2 O11W 121.3(2) . .
O7W La2 O11W 67.7(2) . .
O13 La2 O11W 126.2(2) . .
O2W La2 O11W 69.0(2) . .
O5 La2 O6W 78.7(2) 4_565 .
O12 La2 O6W 66.88(18) . .
O7W La2 O6W 137.4(2) . .
O13 La2 O6W 100.7(2) . .
O2W La2 O6W 73.4(2) . .
O11W La2 O6W 133.1(2) . .
O5 La2 O3W 81.56(18) 4_565 .
O12 La2 O3W 139.47(17) . .
O7W La2 O3W 80.1(2) . .
O13 La2 O3W 69.51(18) . .
O2W La2 O3W 137.9(2) . .
O11W La2 O3W 69.1(2) . .
O6W La2 O3W 138.3(2) . .
O5 La2 O5W 70.36(18) 4_565 .
O12 La2 O5W 113.86(18) . .
O7W La2 O5W 137.1(2) . .
O13 La2 O5W 68.13(18) . .
O2W La2 O5W 135.14(19) . .
O11W La2 O5W 124.9(2) . .
O6W La2 O5W 68.5(2) . .
O3W La2 O5W 70.4(2) . .
O1 C1 N1 125.8(7) . .
O1 C1 N2 124.5(7) . .
N1 C1 N2 109.6(6) . .
N3 C2 N1 113.4(6) . .
N3 C2 C3 102.4(6) . .
N1 C2 C3 103.2(6) . .
N3 C2 H2 112.4 . .
N1 C2 H2 112.4 . .
C3 C2 H2 112.4 . .
N4 C3 N2 113.7(6) . .
N4 C3 C2 103.7(6) . .
N2 C3 C2 103.3(6) . .
N4 C3 H3 111.8 . .
N2 C3 H3 111.8 . .
C2 C3 H3 111.8 . .
O8 C4 N4 126.0(7) . .
O8 C4 N3 124.7(7) . .
N4 C4 N3 109.2(6) . .
N2 C5 N5 113.0(6) . .
N2 C5 H5A 109.0 . .
N5 C5 H5A 109.0 . .
N2 C5 H5B 109.0 . .
N5 C5 H5B 109.0 . .
H5A C5 H5B 107.8 . .
N4 C6 N7 114.1(6) . .
N4 C6 H6A 108.7 . .
N7 C6 H6A 108.7 . .
N4 C6 H6B 108.7 . .
N7 C6 H6B 108.7 . .
H6A C6 H6B 107.6 . .
O2 C7 N5 126.0(7) . .
O2 C7 N6 123.1(7) . .
N5 C7 N6 110.9(7) . .
N7 C8 N5 113.7(6) . .
N7 C8 C9 102.3(6) . .
N5 C8 C9 103.0(6) . .
N7 C8 H8 112.4 . .
N5 C8 H8 112.4 . .
C9 C8 H8 112.4 . .
N8 C9 N6 115.4(6) . .
N8 C9 C8 102.8(6) . .
N6 C9 C8 103.3(6) . .
N8 C9 H9 111.6 . .
N6 C9 H9 111.6 . .
C8 C9 H9 111.6 . .
O9 C10 N7 125.1(7) . .
O9 C10 N8 125.1(7) . .
N7 C10 N8 109.9(6) . .
N9 C11 N6 114.0(6) . .
N9 C11 H11A 108.8 . .
N6 C11 H11A 108.8 . .
N9 C11 H11B 108.8 . .
N6 C11 H11B 108.8 . .
H11A C11 H11B 107.7 . .
N11 C12 N8 112.8(7) . .
N11 C12 H12A 109.0 . .
N8 C12 H12A 109.0 . .
N11 C12 H12B 109.0 . .
N8 C12 H12B 109.0 . .
H12A C12 H12B 107.8 . .
O3 C13 N9 127.5(8) . .
O3 C13 N10 122.9(8) . .
N9 C13 N10 109.6(7) . .
N9 C14 N11 113.4(6) . .
N9 C14 C15 103.9(6) . .
N11 C14 C15 104.4(6) . .
N9 C14 H14 111.6 . .
N11 C14 H14 111.6 . .
C15 C14 H14 111.6 . .
N10 C15 N12 115.6(6) . .
N10 C15 C14 103.9(7) . .
N12 C15 C14 103.4(6) . .
N10 C15 H15 111.1 . .
N12 C15 H15 111.1 . .
C14 C15 H15 111.1 . .
O10 C16 N11 125.5(8) . .
O10 C16 N12 124.8(8) . .
N11 C16 N12 109.7(7) . .
N10 C17 N13 114.0(7) . .
N10 C17 H17A 108.8 . .
N13 C17 H17A 108.8 . .
N10 C17 H17B 108.8 . .
N13 C17 H17B 108.8 . .
H17A C17 H17B 107.7 . .
N15 C18 N12 113.4(7) . .
N15 C18 H18A 108.9 . .
N12 C18 H18A 108.9 . .
N15 C18 H18B 108.9 . .
N12 C18 H18B 108.9 . .
H18A C18 H18B 107.7 . .
O4 C19 N13 127.1(8) . .
O4 C19 N14 124.7(8) . .
N13 C19 N14 108.2(7) . .
N13 C20 N15 113.6(7) . .
N13 C20 C21 105.2(6) . .
N15 C20 C21 103.1(6) . .
N13 C20 H20 111.5 . .
N15 C20 H20 111.5 . .
C21 C20 H20 111.5 . .
N16 C21 N14 112.9(7) . .
N16 C21 C20 105.2(6) . .
N14 C21 C20 103.5(6) . .
N16 C21 H21 111.6 . .
N14 C21 H21 111.6 . .
C20 C21 H21 111.6 . .
O11 C22 N15 125.5(8) . .
O11 C22 N16 126.5(7) . .
N15 C22 N16 107.9(7) . .
N17 C23 N14 114.9(6) . .
N17 C23 H23A 108.5 . .
N14 C23 H23A 108.5 . .
N17 C23 H23B 108.5 . .
N14 C23 H23B 108.5 . .
H23A C23 H23B 107.5 . .
N16 C24 N19 113.5(6) . .
N16 C24 H24A 108.9 . .
N19 C24 H24A 108.9 . .
N16 C24 H24B 108.9 . .
N19 C24 H24B 108.9 . .
H24A C24 H24B 107.7 . .
O5 C25 N17 125.9(7) . .
O5 C25 N18 125.7(7) . .
N17 C25 N18 108.4(7) . .
N19 C26 N17 113.8(6) . .
N19 C26 C27 103.7(6) . .
N17 C26 C27 101.5(6) . .
N19 C26 H26 112.3 . .
N17 C26 H26 112.3 . .
C27 C26 H26 112.3 . .
N18 C27 N20 114.0(6) . .
N18 C27 C26 104.8(6) . .
N20 C27 C26 102.6(5) . .
N18 C27 H27 111.6 . .
N20 C27 H27 111.6 . .
C26 C27 H27 111.6 . .
O12 C28 N19 126.4(7) . .
O12 C28 N20 124.2(7) . .
N19 C28 N20 109.4(7) . .
N18 C29 N21 113.1(6) . .
N18 C29 H29A 109.0 . .
N21 C29 H29A 109.0 . .
N18 C29 H29B 109.0 . .
N21 C29 H29B 109.0 . .
H29A C29 H29B 107.8 . .
N23 C30 N20 112.8(6) . .
N23 C30 H30A 109.0 . .
N20 C30 H30A 109.0 . .
N23 C30 H30B 109.0 . .
N20 C30 H30B 109.0 . .
H30A C30 H30B 107.8 . .
O6 C31 N22 125.0(7) . .
O6 C31 N21 127.3(7) . .
N22 C31 N21 107.5(6) . .
N21 C32 N23 115.1(6) . .
N21 C32 C33 103.8(6) . .
N23 C32 C33 103.8(6) . .
N21 C32 H32 111.2 . .
N23 C32 H32 111.2 . .
C33 C32 H32 111.2 . .
N22 C33 N24 113.9(6) . .
N22 C33 C32 103.1(6) . .
N24 C33 C32 103.5(6) . .
N22 C33 H33 111.9 . .
N24 C33 H33 111.9 . .
C32 C33 H33 111.9 . .
O13 C34 N24 125.4(7) . .
O13 C34 N23 125.5(7) . .
N24 C34 N23 109.0(6) . .
N25 C35 N22 112.8(6) . .
N25 C35 H35A 109.0 . .
N22 C35 H35A 109.0 . .
N25 C35 H35B 109.0 . .
N22 C35 H35B 109.0 . .
H35A C35 H35B 107.8 . .
N24 C36 N27 114.0(6) . .
N24 C36 H36A 108.7 . .
N27 C36 H36A 108.7 . .
N24 C36 H36B 108.7 . .
N27 C36 H36B 108.7 . .
H36A C36 H36B 107.6 . .
O7 C37 N26 127.7(7) . .
O7 C37 N25 125.4(8) . .
N26 C37 N25 106.9(7) . .
N27 C38 N25 112.9(6) . .
N27 C38 C39 103.9(6) . .
N25 C38 C39 102.9(6) . .
N27 C38 H38 112.2 . .
N25 C38 H38 112.2 . .
C39 C38 H38 112.2 . .
N26 C39 N28 113.5(6) . .
N26 C39 C38 103.6(6) . .
N28 C39 C38 103.1(6) . .
N26 C39 H39 112.0 . .
N28 C39 H39 112.0 . .
C38 C39 H39 112.0 . .
O14 C40 N27 125.8(7) . .
O14 C40 N28 125.4(7) . .
N27 C40 N28 108.7(7) . .
N26 C41 N1 113.8(6) . .
N26 C41 H41A 108.8 . .
N1 C41 H41A 108.8 . .
N26 C41 H41B 108.8 . .
N1 C41 H41B 108.8 . .
H41A C41 H41B 107.7 . .
N3 C42 N28 113.2(6) . .
N3 C42 H42A 108.9 . .
N28 C42 H42A 108.9 . .
N3 C42 H42B 108.9 . .
N28 C42 H42B 108.9 . .
H42A C42 H42B 107.8 . .
C1 N1 C41 122.0(6) . .
C1 N1 C2 112.1(6) . .
C41 N1 C2 122.8(6) . .
C1 N2 C5 123.6(6) . .
C1 N2 C3 111.6(6) . .
C5 N2 C3 124.8(6) . .
C4 N3 C42 123.5(6) . .
C4 N3 C2 112.5(6) . .
C42 N3 C2 122.3(6) . .
C4 N4 C6 122.0(6) . .
C4 N4 C3 112.1(6) . .
C6 N4 C3 124.7(6) . .
C7 N5 C5 124.4(6) . .
C7 N5 C8 111.7(6) . .
C5 N5 C8 123.3(6) . .
C7 N6 C9 111.0(6) . .
C7 N6 C11 123.3(6) . .
C9 N6 C11 122.6(6) . .
C10 N7 C6 124.2(6) . .
C10 N7 C8 111.9(6) . .
C6 N7 C8 123.1(6) . .
C10 N8 C9 112.5(6) . .
C10 N8 C12 124.2(7) . .
C9 N8 C12 122.6(6) . .
C13 N9 C11 123.4(7) . .
C13 N9 C14 111.4(7) . .
C11 N9 C14 122.8(6) . .
C13 N10 C15 111.0(7) . .
C13 N10 C17 124.5(7) . .
C15 N10 C17 123.3(7) . .
C16 N11 C12 123.2(7) . .
C16 N11 C14 110.4(7) . .
C12 N11 C14 123.6(7) . .
C16 N12 C18 122.5(7) . .
C16 N12 C15 112.0(7) . .
C18 N12 C15 122.9(7) . .
C19 N13 C20 112.0(7) . .
C19 N13 C17 121.9(7) . .
C20 N13 C17 121.6(7) . .
C19 N14 C23 123.0(7) . .
C19 N14 C21 110.6(6) . .
C23 N14 C21 124.5(7) . .
C22 N15 C18 123.4(7) . .
C22 N15 C20 111.7(6) . .
C18 N15 C20 123.7(7) . .
C22 N16 C24 122.0(7) . .
C22 N16 C21 111.6(6) . .
C24 N16 C21 123.7(7) . .
C25 N17 C23 124.0(6) . .
C25 N17 C26 113.3(6) . .
C23 N17 C26 121.9(6) . .
C25 N18 C29 124.2(6) . .
C25 N18 C27 111.8(6) . .
C29 N18 C27 123.9(6) . .
C28 N19 C26 112.3(6) . .
C28 N19 C24 120.8(6) . .
C26 N19 C24 123.2(6) . .
C28 N20 C27 111.6(6) . .
C28 N20 C30 123.9(6) . .
C27 N20 C30 123.1(6) . .
C31 N21 C32 112.7(6) . .
C31 N21 C29 121.6(6) . .
C32 N21 C29 123.7(6) . .
C31 N22 C33 112.9(6) . .
C31 N22 C35 121.9(6) . .
C33 N22 C35 123.3(6) . .
C34 N23 C30 123.1(6) . .
C34 N23 C32 112.6(6) . .
C30 N23 C32 124.2(6) . .
C34 N24 C36 124.0(6) . .
C34 N24 C33 110.9(6) . .
C36 N24 C33 123.2(6) . .
C37 N25 C38 112.6(6) . .
C37 N25 C35 119.7(6) . .
C38 N25 C35 122.6(6) . .
C37 N26 C39 113.3(6) . .
C37 N26 C41 122.2(6) . .
C39 N26 C41 122.4(6) . .
C40 N27 C38 112.1(6) . .
C40 N27 C36 123.0(6) . .
C38 N27 C36 121.6(6) . .
C40 N28 C42 121.3(6) . .
C40 N28 C39 111.2(6) . .
C42 N28 C39 120.1(6) . .
C1 O1 La1 155.5(5) . .
C7 O2 La1 160.2(5) . .
C25 O5 La2 154.0(5) . 4_566
C10 O9 La1 153.6(5) . 4_565
C28 O12 La2 162.7(5) . .
C34 O13 La2 153.1(5) . .

loop_
_geom_bond_atom_site_label_1
_geom_bond_atom_site_label_2
_geom_bond_distance
_geom_bond_site_symmetry_2
Cd1 Cl3 2.438(3) .
Cd1 Cl1 2.439(2) .
Cd1 Cl4 2.452(2) .
Cd1 Cl2 2.454(3) .
Cd2 Cl8 2.394(5) .
Cd2 Cl7 2.422(4) .
Cd2 Cl6 2.442(4) .
Cd2 Cl5 2.612(7) .
La1 O1 2.510(5) .
La1 O9W 2.521(6) .
La1 O8W 2.526(6) .
La1 O9 2.538(5) 4_566
La1 O12W 2.538(6) .
La1 O2 2.541(5) .
La1 O10W 2.548(6) .
La1 O1W 2.551(6) .
La1 O4W 2.580(6) .
La2 O5 2.486(5) 4_565
La2 O12 2.504(5) .
La2 O7W 2.527(6) .
La2 O13 2.531(5) .
La2 O2W 2.548(6) .
La2 O11W 2.551(6) .
La2 O6W 2.557(6) .
La2 O3W 2.560(6) .
La2 O5W 2.606(6) .
C1 O1 1.223(9) .
C1 N1 1.349(9) .
C1 N2 1.360(10) .
C2 N3 1.455(9) .
C2 N1 1.460(9) .
C2 C3 1.543(10) .
C2 H2 0.9900 .
C3 N4 1.446(9) .
C3 N2 1.461(9) .
C3 H3 0.9900 .
C4 O8 1.236(9) .
C4 N4 1.347(10) .
C4 N3 1.350(9) .
C5 N2 1.418(9) .
C5 N5 1.435(9) .
C5 H5A 0.9800 .
C5 H5B 0.9800 .
C6 N4 1.443(9) .
C6 N7 1.451(10) .
C6 H6A 0.9800 .
C6 H6B 0.9800 .
C7 O2 1.241(9) .
C7 N5 1.308(10) .
C7 N6 1.370(10) .
C8 N7 1.453(9) .
C8 N5 1.464(10) .
C8 C9 1.546(11) .
C8 H8 0.9900 .
C9 N8 1.425(9) .
C9 N6 1.436(9) .
C9 H9 0.9900 .
C10 O9 1.244(9) .
C10 N7 1.315(9) .
C10 N8 1.341(9) .
C11 N9 1.424(10) .
C11 N6 1.458(9) .
C11 H11A 0.9800 .
C11 H11B 0.9800 .
C12 N11 1.427(10) .
C12 N8 1.468(10) .
C12 H12A 0.9800 .
C12 H12B 0.9800 .
C13 O3 1.252(10) .
C13 N9 1.322(10) .
C13 N10 1.361(11) .
C14 N9 1.445(10) .
C14 N11 1.478(10) .
C14 C15 1.499(11) .
C14 H14 0.9900 .
C15 N10 1.430(10) .
C15 N12 1.455(9) .
C15 H15 0.9900 .
C16 O10 1.213(10) .
C16 N11 1.345(10) .
C16 N12 1.352(11) .
C17 N10 1.442(10) .
C17 N13 1.448(10) .
C17 H17A 0.9800 .
C17 H17B 0.9800 .
C18 N15 1.439(10) .
C18 N12 1.452(11) .
C18 H18A 0.9800 .
C18 H18B 0.9800 .
C19 O4 1.226(10) .
C19 N13 1.347(10) .
C19 N14 1.378(10) .
C20 N13 1.424(10) .
C20 N15 1.487(10) .
C20 C21 1.490(11) .
C20 H20 0.9900 .
C21 N16 1.444(10) .
C21 N14 1.460(10) .
C21 H21 0.9900 .
C22 O11 1.214(9) .
C22 N15 1.354(10) .
C22 N16 1.380(10) .
C23 N17 1.422(10) .
C23 N14 1.427(10) .
C23 H23A 0.9800 .
C23 H23B 0.9800 .
C24 N16 1.442(10) .
C24 N19 1.445(9) .
C24 H24A 0.9800 .
C24 H24B 0.9800 .
C25 O5 1.222(9) .
C25 N17 1.354(9) .
C25 N18 1.367(10) .
C26 N19 1.427(9) .
C26 N17 1.474(9) .
C26 C27 1.543(10) .
C26 H26 0.9900 .
C27 N18 1.447(9) .
C27 N20 1.453(9) .
C27 H27 0.9900 .
C28 O12 1.230(9) .
C28 N19 1.344(9) .
C28 N20 1.352(9) .
C29 N18 1.439(10) .
C29 N21 1.469(9) .
C29 H29A 0.9800 .
C29 H29B 0.9800 .
C30 N23 1.421(9) .
C30 N20 1.466(9) .
C30 H30A 0.9800 .
C30 H30B 0.9800 .
C31 O6 1.214(9) .
C31 N22 1.353(9) .
C31 N21 1.358(9) .
C32 N21 1.435(9) .
C32 N23 1.436(9) .
C32 C33 1.517(10) .
C32 H32 0.9900 .
C33 N22 1.444(9) .
C33 N24 1.481(9) .
C33 H33 0.9900 .
C34 O13 1.211(9) .
C34 N24 1.349(9) .
C34 N23 1.363(9) .
C35 N25 1.458(9) .
C35 N22 1.468(9) .
C35 H35A 0.9800 .
C35 H35B 0.9800 .
C36 N24 1.414(9) .
C36 N27 1.456(10) .
C36 H36A 0.9800 .
C36 H36B 0.9800 .
C37 O7 1.202(9) .
C37 N26 1.363(10) .
C37 N25 1.373(9) .
C38 N27 1.439(9) .
C38 N25 1.451(10) .
C38 C39 1.531(10) .
C38 H38 0.9900 .
C39 N26 1.439(9) .
C39 N28 1.457(9) .
C39 H39 0.9900 .
C40 O14 1.219(9) .
C40 N27 1.355(9) .
C40 N28 1.361(10) .
C41 N26 1.442(9) .
C41 N1 1.449(9) .
C41 H41A 0.9800 .
C41 H41B 0.9800 .
C42 N3 1.425(10) .
C42 N28 1.449(10) .
C42 H42A 0.9800 .
C42 H42B 0.9800 .
O5 La2 2.486(5) 4_566
O9 La1 2.537(5) 4_565

loop_
_platon_squeeze_void_nr
_platon_squeeze_void_average_x
_platon_squeeze_void_average_y
_platon_squeeze_void_average_z
_platon_squeeze_void_volume
_platon_squeeze_void_count_electrons
_platon_squeeze_void_content
1 0.000 0.000 0.500 877 383 ' '
2 0.000 0.500 1.000 877 383 ' '
3 0.204 0.749 0.444 169 58 ' '
4 0.204 0.751 0.944 169 56 ' '
5 0.796 0.249 0.056 169 57 ' '
6 0.796 0.251 0.556 169 55 ' '
